data_7157383
loop_
_publ_author_name
'Chen, He-Ping'
'Li, Jing'
'Zhao, Zhen-Zhu'
'Li, Xinyang'
'Liu, Shui-Lin'
'Wang, Qing-Yuan'
'Liu, Ji-Kai'

_publ_section_title
;
 Diterpenes with bicyclo[2.2.2]octane moieties from the fungicolous fungus
 Xylaria longipes HFG1018.
;
_journal_issue 13
_journal_name_full 'Organic &amp; biomolecular chemistry'
_journal_page_first 2410
_journal_page_last 2415
_journal_paper_doi 10.1039/d0ob00220h
_journal_volume 18
_journal_year 2020
_chemical_absolute_configuration ad
_chemical_compound_source 'Xylaria longipes'
_chemical_formula_sum 'C20 H30 O3'
_chemical_formula_weight 318.44
_chemical_name_systematic 'Hymatoxin L'
_space_group_crystal_system monoclinic
_space_group_IT_number 4
_space_group_name_Hall 'P 2yb'
_space_group_name_H-M_alt 'P 1 21 1'
_atom_sites_solution_hydrogens geom
_audit_update_record
;
2020-01-12 deposited with the CCDC.	2020-03-09 downloaded from the CCDC.
;
_cell_angle_alpha 90
_cell_angle_beta 107.5160(10)
_cell_angle_gamma 90
_cell_formula_units_Z 2
_cell_length_a 11.5943(6)
_cell_length_b 6.2502(3)
_cell_length_c 12.5743(7)
_cell_measurement_reflns_used 9974
_cell_measurement_temperature 152.(2)
_cell_measurement_theta_max 79.4058
_cell_measurement_theta_min 3.9981
_cell_volume 868.97(8)
_computing_cell_refinement 'SAINT V8.38A (Bruker AXS Inc., 2017)'
_computing_data_reduction 'SAINT V8.38A (Bruker AXS Inc., 2017)'
_computing_molecular_graphics 'shelXle (C.B. Huebschle, rev 833)'
_computing_structure_refinement 'SHELXL-2016/6 (Sheldrick, 2016)'
_computing_structure_solution 'SHELXT 2014/5 (Sheldrick, 2014)'
_diffrn_ambient_temperature 152.(2)
_diffrn_detector_area_resol_mean 7.3910
_diffrn_measured_fraction_theta_full 0.992
_diffrn_measured_fraction_theta_max 0.992
_diffrn_measurement_device_type 'Bruker APEX-II CCD'
_diffrn_measurement_method '\f and \w scans'
_diffrn_radiation_type 'Cu K\a'
_diffrn_radiation_wavelength 1.54178
_diffrn_reflns_av_R_equivalents 0.0412
_diffrn_reflns_av_unetI/netI 0.0347
_diffrn_reflns_limit_h_max 14
_diffrn_reflns_limit_h_min -14
_diffrn_reflns_limit_k_max 7
_diffrn_reflns_limit_k_min -7
_diffrn_reflns_limit_l_max 15
_diffrn_reflns_limit_l_min -15
_diffrn_reflns_number 18724
_diffrn_reflns_theta_full 79.39
_diffrn_reflns_theta_max 79.39
_diffrn_reflns_theta_min 4.00
_exptl_absorpt_coefficient_mu 0.628
_exptl_absorpt_correction_T_max 0.94
_exptl_absorpt_correction_T_min 0.74
_exptl_absorpt_correction_type multi-scan
_exptl_absorpt_process_details
;
SADABS-2016/2 - Bruker AXS area detector scaling and absorption correction
;
_exptl_crystal_colour 'clear light colourless'
_exptl_crystal_density_diffrn 1.217
_exptl_crystal_density_method 'not measured'
_exptl_crystal_description Prism
_exptl_crystal_F_000 348
_exptl_crystal_size_max 0.461
_exptl_crystal_size_mid 0.151
_exptl_crystal_size_min 0.099
_refine_diff_density_max 0.217
_refine_diff_density_min -0.143
_refine_ls_abs_structure_details
;

Flack x determined using 1615 quotients [(I+)-(I-)]/[(I+)+(I-)]
(Parsons, Flack and Wagner, Acta Cryst. B69 (2013) 249-259).
;
_refine_ls_abs_structure_Flack 0.06(5)
_refine_ls_extinction_coef 0.021(2)
_refine_ls_extinction_method 'SHELXL-2016/6 (Sheldrick 2016)'
_refine_ls_goodness_of_fit_ref 1.029
_refine_ls_hydrogen_treatment undef
_refine_ls_matrix_type full
_refine_ls_number_parameters 214
_refine_ls_number_reflns 3681
_refine_ls_number_restraints 1
_refine_ls_restrained_S_all 1.029
_refine_ls_R_factor_all 0.0308
_refine_ls_R_factor_gt 0.0304
_refine_ls_shift/su_max 0.000
_refine_ls_shift/su_mean 0.000
_refine_ls_structure_factor_coef Fsqd
_refine_ls_weighting_details 'w=1/[\s^2^(Fo^2^)+(0.0462P)^2^+0.1089P] where P=(Fo^2^+2Fc^2^)/3'
_refine_ls_weighting_scheme calc
_refine_ls_wR_factor_gt 0.0799
_refine_ls_wR_factor_ref 0.0804
_reflns_number_gt 3636
_reflns_number_total 3681
_reflns_threshold_expression 'I > 2\s(I)'
_cod_data_source_file d0ob00220h2.cif
_cod_data_source_block X73
_cod_depositor_comments
;
The following automatic conversions were performed:

data item '_exptl_absorpt_correction_type' value 'Multi-Scan' was
changed to 'multi-scan' in accordance with the
/home/data/users/saulius/crontab/automatic-downloads/rss-feeds/RSC/lib/dictionaries/cif_core.dic
dictionary named 'cif_core.dic' version 2.4.2 last updated on
2011-04-26.

Automatic conversion script
Id: cif_fix_values 7556 2019-12-06 15:28:31Z antanas 

 Adding full bibliography for 7157381--7157383.cif.
;
_cod_database_code 7157383

loop_
_space_group_symop_operation_xyz
'x, y, z'
'-x, y+1/2, -z'

loop_
_atom_site_type_symbol
_atom_site_label
_atom_site_fract_x
_atom_site_fract_y
_atom_site_fract_z
_atom_site_U_iso_or_equiv
_atom_site_adp_type
_atom_site_calc_flag
_atom_site_refinement_flags_adp
_atom_site_refinement_flags_occupancy
_atom_site_refinement_flags_posn
_atom_site_occupancy
_atom_site_disorder_assembly
_atom_site_disorder_group
O O1 0.86739(10) 0.83361(17) 0.92526(9) 0.0228(2) Uani d . . . 1 . .
C C1 0.57663(13) 0.3823(3) 0.85465(13) 0.0236(3) Uani d . . . 1 . .
H H1A 0.504668 0.365803 0.788547 0.028 Uiso calc U . R 1 . .
H H1B 0.59994 0.238868 0.887526 0.028 Uiso calc U . R 1 . .
C C2 0.54583(13) 0.5279(3) 0.94034(13) 0.0250(3) Uani d . . . 1 . .
H H2A 0.520562 0.669922 0.906453 0.03 Uiso calc U . R 1 . .
H H2B 0.47721 0.465862 0.961382 0.03 Uiso calc U . R 1 . .
O O2 0.76695(11) 0.99510(18) 1.02858(9) 0.0274(3) Uani d . . . 1 . .
C C3 0.65427(13) 0.5549(3) 1.04502(12) 0.0234(3) Uani d . . . 1 . .
H H3A 0.662854 0.422617 1.090062 0.028 Uiso calc U . R 1 . .
H H3B 0.636479 0.673261 1.09 0.028 Uiso calc U . R 1 . .
O O3 0.80724(14) 0.0066(3) 0.26250(12) 0.0485(4) Uani d . . . 1 . .
H H3 0.770(3) 0.008(5) 0.193(3) 0.073 Uiso calc U . R 1 . .
C C4 0.77560(13) 0.6012(2) 1.02444(11) 0.0198(3) Uani d . . . 1 . .
C C5 0.79367(12) 0.4830(2) 0.92426(11) 0.0187(3) Uani d . . . 1 . .
H H5 0.821009 0.333291 0.946254 0.022 Uiso calc U . R 1 . .
C C11 0.62343(14) 0.3072(3) 0.62235(14) 0.0321(4) Uani d . . . 1 . .
H H11A 0.555986 0.223361 0.634383 0.038 Uiso calc U . R 1 . .
H H11B 0.591195 0.448846 0.592508 0.038 Uiso calc U . R 1 . .
C C6 0.89547(13) 0.6080(2) 0.90170(12) 0.0213(3) Uani d . . . 1 . .
H H6 0.972708 0.565539 0.958717 0.026 Uiso calc U . R 1 . .
C C12 0.67052(15) 0.1922(3) 0.53622(13) 0.0305(4) Uani d . . . 1 . .
H H12A 0.603774 0.178222 0.465673 0.037 Uiso calc U . R 1 . .
H H12B 0.696924 0.046275 0.563491 0.037 Uiso calc U . R 1 . .
C C7 0.90875(13) 0.5674(3) 0.78894(13) 0.0243(3) Uani d . . . 1 . .
H H7 0.9685 0.643145 0.766416 0.029 Uiso calc U . R 1 . .
C C13 0.77654(13) 0.3101(3) 0.51292(12) 0.0245(3) Uani d . . . 1 . .
C C8 0.83788(13) 0.4259(2) 0.71894(12) 0.0223(3) Uani d . . . 1 . .
C C9 0.72177(13) 0.3383(2) 0.73508(12) 0.0218(3) Uani d . . . 1 . .
H H9 0.741086 0.193464 0.76961 0.026 Uiso calc U . R 1 . .
C C10 0.68157(12) 0.4790(2) 0.81900(12) 0.0192(3) Uani d . . . 1 . .
C C20 0.64065(13) 0.7010(2) 0.76592(12) 0.0230(3) Uani d . . . 1 . .
H H20A 0.6993 0.753464 0.72992 0.034 Uiso calc U . R 1 . .
H H20B 0.635768 0.801845 0.824085 0.034 Uiso calc U . R 1 . .
H H20C 0.561009 0.687908 0.710231 0.034 Uiso calc U . R 1 . .
C C15 0.82874(15) 0.1765(3) 0.43527(14) 0.0287(3) Uani d . . . 1 . .
H H15A 0.902237 0.249296 0.428988 0.034 Uiso calc U . R 1 . .
H H15B 0.854109 0.035941 0.470977 0.034 Uiso calc U . R 1 . .
C C19 0.79843(13) 0.8302(2) 0.99489(11) 0.0205(3) Uani d . . . 1 . .
C C18 0.87802(14) 0.5511(3) 1.13324(12) 0.0265(3) Uani d . . . 1 . .
H H18A 0.876874 0.398242 1.150337 0.04 Uiso calc U . R 1 . .
H H18B 0.865656 0.634934 1.194752 0.04 Uiso calc U . R 1 . .
H H18C 0.95629 0.5883 1.12342 0.04 Uiso calc U . R 1 . .
C C17 0.7393(2) 0.5323(3) 0.46313(16) 0.0403(4) Uani d . . . 1 . .
H H17A 0.806261 0.596229 0.441713 0.06 Uiso calc U . R 1 . .
H H17B 0.719519 0.62337 0.518627 0.06 Uiso calc U . R 1 . .
H H17C 0.668369 0.519444 0.397165 0.06 Uiso calc U . R 1 . .
C C16 0.74498(17) 0.1377(3) 0.31877(14) 0.0356(4) Uani d . . . 1 . .
H H16A 0.670134 0.065752 0.322268 0.043 Uiso calc U . R 1 . .
H H16B 0.722573 0.275265 0.278875 0.043 Uiso calc U . R 1 . .
C C14 0.87698(13) 0.3319(3) 0.62490(13) 0.0273(3) Uani d . . . 1 . .
H H14A 0.911715 0.188358 0.647895 0.033 Uiso calc U . R 1 . .
H H14B 0.942151 0.422512 0.613244 0.033 Uiso calc U . R 1 . .

loop_
_atom_site_aniso_label
_atom_site_aniso_U_11
_atom_site_aniso_U_22
_atom_site_aniso_U_33
_atom_site_aniso_U_12
_atom_site_aniso_U_13
_atom_site_aniso_U_23
O1 0.0273(5) 0.0195(5) 0.0227(5) -0.0049(4) 0.0093(4) -0.0048(4)
C1 0.0226(7) 0.0231(7) 0.0258(7) -0.0045(5) 0.0086(6) -0.0033(5)
C2 0.0230(7) 0.0266(8) 0.0271(7) -0.0014(6) 0.0103(6) -0.0011(6)
O2 0.0391(6) 0.0184(5) 0.0259(5) 0.0015(4) 0.0115(4) -0.0027(4)
C3 0.0276(7) 0.0225(7) 0.0222(7) 0.0005(6) 0.0105(6) 0.0010(5)
O3 0.0497(8) 0.0677(11) 0.0263(6) 0.0150(8) 0.0087(6) -0.0167(7)
C4 0.0226(6) 0.0178(7) 0.0182(6) 0.0020(5) 0.0049(5) 0.0003(5)
C5 0.0197(6) 0.0168(6) 0.0188(6) 0.0012(5) 0.0046(5) -0.0009(5)
C11 0.0220(7) 0.0486(10) 0.0251(8) -0.0075(7) 0.0063(6) -0.0146(7)
C6 0.0201(6) 0.0207(7) 0.0224(7) -0.0021(5) 0.0054(5) -0.0059(5)
C12 0.0287(7) 0.0380(10) 0.0241(8) -0.0080(7) 0.0071(6) -0.0130(7)
C7 0.0212(6) 0.0287(7) 0.0242(7) -0.0037(6) 0.0085(5) -0.0055(6)
C13 0.0265(7) 0.0253(8) 0.0214(7) -0.0002(6) 0.0066(6) -0.0053(6)
C8 0.0208(6) 0.0247(7) 0.0208(7) 0.0000(5) 0.0057(5) -0.0033(5)
C9 0.0227(6) 0.0214(7) 0.0204(6) -0.0022(5) 0.0053(5) -0.0040(5)
C10 0.0196(6) 0.0186(6) 0.0190(6) -0.0012(5) 0.0052(5) -0.0021(5)
C20 0.0243(7) 0.0218(7) 0.0210(7) 0.0023(5) 0.0042(5) 0.0016(5)
C15 0.0298(7) 0.0327(9) 0.0238(7) 0.0004(6) 0.0083(6) -0.0074(6)
C19 0.0225(6) 0.0208(7) 0.0163(6) -0.0012(5) 0.0032(5) -0.0014(5)
C18 0.0298(7) 0.0287(8) 0.0184(7) 0.0064(6) 0.0033(6) 0.0009(6)
C17 0.0582(11) 0.0288(9) 0.0351(9) 0.0072(8) 0.0160(8) -0.0003(7)
C16 0.0347(8) 0.0479(11) 0.0235(8) 0.0050(8) 0.0078(7) -0.0107(7)
C14 0.0218(6) 0.0355(8) 0.0249(7) -0.0023(6) 0.0077(6) -0.0100(6)

loop_
_atom_type_symbol
_atom_type_description
_atom_type_scat_dispersion_real
_atom_type_scat_dispersion_imag
_atom_type_scat_source
C C 0.0181 0.0091 'International Tables Vol C Tables 4.2.6.8 and 6.1.1.4'
H H 0.0000 0.0000 'International Tables Vol C Tables 4.2.6.8 and 6.1.1.4'
O O 0.0492 0.0322 'International Tables Vol C Tables 4.2.6.8 and 6.1.1.4'

loop_
_geom_angle_atom_site_label_1
_geom_angle_atom_site_label_2
_geom_angle_atom_site_label_3
_geom_angle_site_symmetry_1
_geom_angle_site_symmetry_3
_geom_angle
_geom_angle_publ_flag
C19 O1 C6 . . 108.64(11) ?
C2 C1 C10 . . 110.06(12) ?
C2 C1 H1A . . 109.6 ?
C10 C1 H1A . . 109.6 ?
C2 C1 H1B . . 109.6 ?
C10 C1 H1B . . 109.6 ?
H1A C1 H1B . . 108.2 ?
C3 C2 C1 . . 111.40(12) ?
C3 C2 H2A . . 109.3 ?
C1 C2 H2A . . 109.3 ?
C3 C2 H2B . . 109.3 ?
C1 C2 H2B . . 109.3 ?
H2A C2 H2B . . 108.0 ?
C2 C3 C4 . . 115.69(12) ?
C2 C3 H3A . . 108.4 ?
C4 C3 H3A . . 108.4 ?
C2 C3 H3B . . 108.4 ?
C4 C3 H3B . . 108.4 ?
H3A C3 H3B . . 107.4 ?
C16 O3 H3 . . 109.5 ?
C19 C4 C5 . . 100.15(11) ?
C19 C4 C3 . . 117.06(12) ?
C5 C4 C3 . . 114.11(12) ?
C19 C4 C18 . . 105.21(12) ?
C5 C4 C18 . . 111.79(12) ?
C3 C4 C18 . . 108.13(12) ?
C6 C5 C4 . . 102.32(12) ?
C6 C5 C10 . . 110.45(11) ?
C4 C5 C10 . . 115.07(11) ?
C6 C5 H5 . . 109.6 ?
C4 C5 H5 . . 109.6 ?
C10 C5 H5 . . 109.6 ?
C12 C11 C9 . . 112.80(13) ?
C12 C11 H11A . . 109.0 ?
C9 C11 H11A . . 109.0 ?
C12 C11 H11B . . 109.0 ?
C9 C11 H11B . . 109.0 ?
H11A C11 H11B . . 107.8 ?
C7 C6 O1 . . 116.04(12) ?
C7 C6 C5 . . 113.56(12) ?
O1 C6 C5 . . 102.77(11) ?
C7 C6 H6 . . 108.0 ?
O1 C6 H6 . . 108.0 ?
C5 C6 H6 . . 108.0 ?
C11 C12 C13 . . 112.73(14) ?
C11 C12 H12A . . 109.0 ?
C13 C12 H12A . . 109.0 ?
C11 C12 H12B . . 109.0 ?
C13 C12 H12B . . 109.0 ?
H12A C12 H12B . . 107.8 ?
C8 C7 C6 . . 121.18(14) ?
C8 C7 H7 . . 119.4 ?
C6 C7 H7 . . 119.4 ?
C17 C13 C12 . . 111.72(15) ?
C17 C13 C14 . . 109.65(14) ?
C12 C13 C14 . . 107.26(12) ?
C17 C13 C15 . . 110.40(14) ?
C12 C13 C15 . . 110.54(13) ?
C14 C13 C15 . . 107.12(13) ?
C7 C8 C14 . . 120.18(14) ?
C7 C8 C9 . . 122.79(13) ?
C14 C8 C9 . . 116.82(12) ?
C8 C9 C11 . . 111.22(12) ?
C8 C9 C10 . . 110.26(11) ?
C11 C9 C10 . . 114.04(12) ?
C8 C9 H9 . . 107.0 ?
C11 C9 H9 . . 107.0 ?
C10 C9 H9 . . 107.0 ?
C1 C10 C9 . . 113.67(12) ?
C1 C10 C20 . . 108.06(11) ?
C9 C10 C20 . . 109.29(11) ?
C1 C10 C5 . . 106.88(11) ?
C9 C10 C5 . . 104.12(11) ?
C20 C10 C5 . . 114.95(11) ?
C10 C20 H20A . . 109.5 ?
C10 C20 H20B . . 109.5 ?
H20A C20 H20B . . 109.5 ?
C10 C20 H20C . . 109.5 ?
H20A C20 H20C . . 109.5 ?
H20B C20 H20C . . 109.5 ?
C16 C15 C13 . . 116.12(14) ?
C16 C15 H15A . . 108.3 ?
C13 C15 H15A . . 108.3 ?
C16 C15 H15B . . 108.3 ?
C13 C15 H15B . . 108.3 ?
H15A C15 H15B . . 107.4 ?
O2 C19 O1 . . 120.80(14) ?
O2 C19 C4 . . 128.45(13) ?
O1 C19 C4 . . 110.69(12) ?
C4 C18 H18A . . 109.5 ?
C4 C18 H18B . . 109.5 ?
H18A C18 H18B . . 109.5 ?
C4 C18 H18C . . 109.5 ?
H18A C18 H18C . . 109.5 ?
H18B C18 H18C . . 109.5 ?
C13 C17 H17A . . 109.5 ?
C13 C17 H17B . . 109.5 ?
H17A C17 H17B . . 109.5 ?
C13 C17 H17C . . 109.5 ?
H17A C17 H17C . . 109.5 ?
H17B C17 H17C . . 109.5 ?
O3 C16 C15 . . 107.55(15) ?
O3 C16 H16A . . 110.2 ?
C15 C16 H16A . . 110.2 ?
O3 C16 H16B . . 110.2 ?
C15 C16 H16B . . 110.2 ?
H16A C16 H16B . . 108.5 ?
C8 C14 C13 . . 115.38(12) ?
C8 C14 H14A . . 108.4 ?
C13 C14 H14A . . 108.4 ?
C8 C14 H14B . . 108.4 ?
C13 C14 H14B . . 108.4 ?
H14A C14 H14B . . 107.5 ?

loop_
_geom_bond_atom_site_label_1
_geom_bond_atom_site_label_2
_geom_bond_site_symmetry_2
_geom_bond_distance
_geom_bond_publ_flag
O1 C19 . 1.3519(18) ?
O1 C6 . 1.4966(17) ?
C1 C2 . 1.533(2) ?
C1 C10 . 1.5410(19) ?
C1 H1A . 0.99 ?
C1 H1B . 0.99 ?
C2 C3 . 1.532(2) ?
C2 H2A . 0.99 ?
C2 H2B . 0.99 ?
O2 C19 . 1.212(2) ?
C3 C4 . 1.533(2) ?
C3 H3A . 0.99 ?
C3 H3B . 0.99 ?
O3 C16 . 1.414(2) ?
O3 H3 . 0.85(4) ?
C4 C19 . 1.522(2) ?
C4 C5 . 1.5281(19) ?
C4 C18 . 1.5499(19) ?
C5 C6 . 1.512(2) ?
C5 C10 . 1.5512(18) ?
C5 H5 . 1.0 ?
C11 C12 . 1.531(2) ?
C11 C9 . 1.541(2) ?
C11 H11A . 0.99 ?
C11 H11B . 0.99 ?
C6 C7 . 1.493(2) ?
C6 H6 . 1.0 ?
C12 C13 . 1.535(2) ?
C12 H12A . 0.99 ?
C12 H12B . 0.99 ?
C7 C8 . 1.340(2) ?
C7 H7 . 0.95 ?
C13 C17 . 1.531(2) ?
C13 C14 . 1.540(2) ?
C13 C15 . 1.540(2) ?
C8 C14 . 1.507(2) ?
C8 C9 . 1.522(2) ?
C9 C10 . 1.5490(19) ?
C9 H9 . 1.0 ?
C10 C20 . 1.551(2) ?
C20 H20A . 0.98 ?
C20 H20B . 0.98 ?
C20 H20C . 0.98 ?
C15 C16 . 1.514(2) ?
C15 H15A . 0.99 ?
C15 H15B . 0.99 ?
C18 H18A . 0.98 ?
C18 H18B . 0.98 ?
C18 H18C . 0.98 ?
C17 H17A . 0.98 ?
C17 H17B . 0.98 ?
C17 H17C . 0.98 ?
C16 H16A . 0.99 ?
C16 H16B . 0.99 ?
C14 H14A . 0.99 ?
C14 H14B . 0.99 ?

loop_
_geom_torsion_atom_site_label_1
_geom_torsion_atom_site_label_2
_geom_torsion_atom_site_label_3
_geom_torsion_atom_site_label_4
_geom_torsion_site_symmetry_1
_geom_torsion_site_symmetry_2
_geom_torsion_site_symmetry_3
_geom_torsion_site_symmetry_4
_geom_torsion
_geom_torsion_publ_flag
C10 C1 C2 C3 . . . . -60.24(16) ?
C1 C2 C3 C4 . . . . 45.83(18) ?
C2 C3 C4 C19 . . . . 79.57(17) ?
C2 C3 C4 C5 . . . . -36.88(18) ?
C2 C3 C4 C18 . . . . -161.94(13) ?
C19 C4 C5 C6 . . . . 36.56(13) ?
C3 C4 C5 C6 . . . . 162.46(12) ?
C18 C4 C5 C6 . . . . -74.45(15) ?
C19 C4 C5 C10 . . . . -83.24(14) ?
C3 C4 C5 C10 . . . . 42.66(17) ?
C18 C4 C5 C10 . . . . 165.75(12) ?
C19 O1 C6 C7 . . . . 148.00(12) ?
C19 O1 C6 C5 . . . . 23.47(14) ?
C4 C5 C6 C7 . . . . -163.47(12) ?
C10 C5 C6 C7 . . . . -40.49(16) ?
C4 C5 C6 O1 . . . . -37.32(13) ?
C10 C5 C6 O1 . . . . 85.65(13) ?
C9 C11 C12 C13 . . . . -58.2(2) ?
O1 C6 C7 C8 . . . . -121.12(16) ?
C5 C6 C7 C8 . . . . -2.3(2) ?
C11 C12 C13 C17 . . . . -62.47(18) ?
C11 C12 C13 C14 . . . . 57.71(19) ?
C11 C12 C13 C15 . . . . 174.17(14) ?
C6 C7 C8 C14 . . . . -159.39(15) ?
C6 C7 C8 C9 . . . . 15.3(2) ?
C7 C8 C9 C11 . . . . 143.40(17) ?
C14 C8 C9 C11 . . . . -41.79(19) ?
C7 C8 C9 C10 . . . . 15.9(2) ?
C14 C8 C9 C10 . . . . -169.31(13) ?
C12 C11 C9 C8 . . . . 47.2(2) ?
C12 C11 C9 C10 . . . . 172.66(14) ?
C2 C1 C10 C9 . . . . 178.11(12) ?
C2 C1 C10 C20 . . . . -60.41(15) ?
C2 C1 C10 C5 . . . . 63.82(15) ?
C8 C9 C10 C1 . . . . -170.75(12) ?
C11 C9 C10 C1 . . . . 63.29(17) ?
C8 C9 C10 C20 . . . . 68.45(14) ?
C11 C9 C10 C20 . . . . -57.50(16) ?
C8 C9 C10 C5 . . . . -54.83(14) ?
C11 C9 C10 C5 . . . . 179.22(13) ?
C6 C5 C10 C1 . . . . -170.82(12) ?
C4 C5 C10 C1 . . . . -55.62(15) ?
C6 C5 C10 C9 . . . . 68.58(14) ?
C4 C5 C10 C9 . . . . -176.21(12) ?
C6 C5 C10 C20 . . . . -50.93(15) ?
C4 C5 C10 C20 . . . . 64.27(16) ?
C17 C13 C15 C16 . . . . -59.8(2) ?
C12 C13 C15 C16 . . . . 64.3(2) ?
C14 C13 C15 C16 . . . . -179.11(16) ?
C6 O1 C19 O2 . . . . 177.88(13) ?
C6 O1 C19 C4 . . . . 0.48(15) ?
C5 C4 C19 O2 . . . . 159.12(15) ?
C3 C4 C19 O2 . . . . 35.2(2) ?
C18 C4 C19 O2 . . . . -84.81(17) ?
C5 C4 C19 O1 . . . . -23.73(14) ?
C3 C4 C19 O1 . . . . -147.60(12) ?
C18 C4 C19 O1 . . . . 92.34(13) ?
C13 C15 C16 O3 . . . . -177.80(16) ?
C7 C8 C14 C13 . . . . -138.95(17) ?
C9 C8 C14 C13 . . . . 46.1(2) ?
C17 C13 C14 C8 . . . . 69.98(19) ?
C12 C13 C14 C8 . . . . -51.51(19) ?
C15 C13 C14 C8 . . . . -170.20(14) ?
